data_2003985
loop_
_publ_author_name
'Liu, Y.-H.'
'Fronczek, F. R.'
'Watkins, S. F.'
'Shaffer, G. W.'
'Musselman, R. L.'

_publ_section_title
;
 <i>trans</i>-Bis(isothiocyanato)bis(ethylenediamine)cobalt(III)
 Thiocyanate
;
_journal_issue 10
_journal_name_full 'Acta Crystallographica Section C'
_journal_page_first 1992
_journal_page_last 1994
_journal_paper_doi 10.1107/S010827019500518X
_journal_volume 51
_journal_year 1995
_chemical_compound_source 'Evaporation from H~2~O'
_chemical_formula_moiety 'C6 H12 Co1 N6 S2,C1 N1 S1'
_chemical_formula_sum 'C7 H16 Co N7 S3'
_chemical_formula_weight 353.38
_space_group_IT_number 15
_symmetry_cell_setting monoclinic
_symmetry_space_group_name_Hall '-C 2yc'
_symmetry_space_group_name_H-M 'C 1 2/c 1'
_atom_type_scat_source IntTabIV
_cell_angle_alpha 90.
_cell_angle_beta 101.292(4)
_cell_angle_gamma 90.
_cell_formula_units_Z 8
_cell_length_a 9.8472(5)
_cell_length_b 12.2385(6)
_cell_length_c 23.5157(10)
_cell_measurement_reflns_used 25
_cell_measurement_temperature 302
_cell_measurement_theta_max 12
_cell_measurement_theta_min 10
_cell_volume 2779.1(2)
_diffrn_measurement_device 'Enraf-Nonius CAD-4'
_diffrn_measurement_method \w-2\q
_diffrn_radiation_type MoK\a
_diffrn_radiation_wavelength 0.71073
_diffrn_reflns_av_R_equivalents 0.013
_diffrn_reflns_limit_h_max 13
_diffrn_reflns_limit_h_min 0
_diffrn_reflns_limit_k_max 17
_diffrn_reflns_limit_k_min 0
_diffrn_reflns_limit_l_max 32
_diffrn_reflns_limit_l_min -33
_diffrn_reflns_number 4410
_diffrn_reflns_theta_max 30
_diffrn_standards_decay_% <1
_diffrn_standards_interval_time 166.7
_diffrn_standards_number 3
_exptl_absorpt_coefficient_mu 1.66
_exptl_absorpt_correction_T_max 0.998
_exptl_absorpt_correction_T_min 0.884
_exptl_absorpt_correction_type empirical
_exptl_crystal_colour 'Dark red'
_exptl_crystal_density_diffrn 1.689
_exptl_crystal_description 'Irregular fragment'
_exptl_crystal_size_max 0.40
_exptl_crystal_size_mid 0.30
_exptl_crystal_size_min 0.25
_refine_diff_density_max 0.35
_refine_diff_density_min -0.14
_refine_ls_extinction_method none
_refine_ls_goodness_of_fit_obs 1.677
_refine_ls_hydrogen_treatment refall
_refine_ls_number_parameters 229
_refine_ls_number_reflns 3439
_refine_ls_R_factor_obs 0.024
_refine_ls_shift/esd_max <0.01
_refine_ls_structure_factor_coef F
_refine_ls_weighting_details 'w = 4F~o~/[\s^2^(I) + (0.02F~o~^2^)^2^]'
_refine_ls_weighting_scheme calc
_refine_ls_wR_factor_obs 0.032
_reflns_number_observed 3439
_reflns_number_total 4038
_reflns_observed_criterion I>3\s(I)
_cod_data_source_file bk1060.cif
_cod_data_source_block bk1060a
_cod_depositor_comments
;
The following automatic conversions were performed:

'_refine_ls_weighting_scheme' value 'w = 4F~o~/[\s^2^(I) +
(0.02F~o~^2^)^2^]' was changed to 'calc'. New tag
'_refine_ls_weighting_details' was created. The value of the new tag
was set to 'w = 4F~o~/[\s^2^(I) + (0.02F~o~^2^)^2^]'.

Automatic conversion script
Id: cif_fix_values 3143 2015-03-26 13:38:13Z robertas 
;
_cod_original_cell_volume 2779.1(7)
_cod_original_sg_symbol_H-M 'C 2/c'
_cod_original_formula_sum 'C7 H16 Co1 N7 S3'
_cod_database_code 2003985

loop_
_symmetry_equiv_pos_as_xyz
x,y,z
x,-y,1/2+z
-x,-y,-z
-x,y,1/2-z
1/2+x,1/2+y,z
1/2+x,1/2-y,1/2+z
1/2-x,1/2-y,-z
1/2-x,1/2+y,1/2-z

loop_
_atom_site_label
_atom_site_fract_x
_atom_site_fract_y
_atom_site_fract_z
_atom_site_B_iso_or_equiv
Co1 0 .07800(2) .25 1.334(4)
Co2 .5 0 0 1.753(5)
S13 .02990(5) .12630(4) .44770(2) 3.089(9)
S23 .32890(6) -.31104(4) -.10666(2) 3.65(1)
S5 .31550(4) .09491(4) .14802(2) 3.020(8)
N11 .1369(1) .1934(1) .25182(6) 2.01(2)
N12 -.1351(1) -.0378(1) .25038(6) 1.92(2)
N13 .0340(1) .0800(1) .33220(6) 2.21(2)
N21 .6915(1) -.0383(1) -.00232(6) 2.62(3)
N22 .5231(2) -.0871(1) .07080(6) 2.44(3)
N23 .4371(1) -.1258(1) -.04493(6) 2.34(2)
N5 .5974(2) .0634(1) .19421(7) 3.28(3)
C11 .0636(2) .2977(1) .2376(1) 3.70(4)
C12 -.0750(2) -.1416(1) .23520(9) 2.83(3)
C13 .0310(2) .1001(1) .38010(6) 2.01(3)
C21 .7362(2) -.1260(2) .04070(9) 3.52(4)
C22 .6729(2) -.1042(2) .09261(8) 3.25(4)
C23 .3915(2) -.2019(1) -.07106(7) 2.26(3)
C5 .4812(2) .0783(1) .17651(6) 2.16(3)
H11Na .190(2) .175(2) .2255(9) 3.8(5)
H11Nb .184(2) .196(2) .2835(8) 3.1(4)
H12Na -.207(2) -.023(2) .2300(8) 3.0(4)
H12Nb -.154(2) -.043(1) .2871(8) 2.5(4)
H21Na .703(2) -.056(2) -.0346(8) 3.1(4)
H21Nb .744(2) .027(2) .0028(9) 4.0(5)
H22Na .487(2) -.147(2) .0630(9) 3.7(5)
H22Nb .485(2) -.054(1) .0956(8) 2.2(4)
H11a .029(2) .299(2) .192(1) 5.9(6)
H11b .125(2) .359(2) .2529(9) 4.1(5)
H12a -.080(2) -.142(2) .1944(9) 3.9(5)
H12b -.119(2) -.202(2) .2502(8) 3.4(4)
H21a .695(2) -.196(2) .0194(9) 3.8(5)
H21b .836(2) -.129(2) .049(1) 4.8(5)
H22a .691(2) -.168(2) .1189(9) 3.9(5)
H22b .712(2) -.036(2) .1127(9) 3.7(5)

loop_
_geom_angle_atom_site_label_1
_geom_angle_atom_site_label_2
_geom_angle_atom_site_label_3
_geom_angle_site_symmetry_1
_geom_angle_site_symmetry_3
_geom_angle
_geom_angle_publ_flag
N11 Co1 N11 . 4_555 87.01(5) yes
N11 Co1 N12 . . 178.49(5) yes
N11 Co1 N12 . 4_555 93.28(5) yes
N12 Co1 N12 . 4_555 86.48(5) yes
N13 Co1 N13 . 4_555 178.54(6) yes
N21 Co2 N22 . . 86.61(6) yes
N21 Co2 N23 . . 90.08(6) yes
S13 C13 N13 . . 178.60(10) yes
S23 C23 N23 . . 178.60(10) yes
S5 C5 N5 . . 176.7(2) yes
N13 Co1 N11 . . 89.14(6) no
N13 Co1 N11 . 4_555 89.80(6) no
N13 Co1 N12 . . 89.38(6) no
N13 Co1 N12 . 4_555 91.69(6) no
N13 Co1 N12 . . 91.69(6) no
N12 Co1 N12 . 4_555 86.48(5) no
N23 Co2 N23 . 3_655 180 no
N23 Co2 N21 . 3_655 89.92(6) no
N23 Co2 N22 . . 90.15(6) no
N23 Co2 N22 . 3_655 89.85(6) no
N21 Co2 N21 . 3_655 180 no
N21 Co2 N22 . 3_655 93.39(6) no
N22 Co2 N22 . 3_655 180 no
Co1 N13 C13 . . 163.80(10) no
Co1 N11 C11 . . 108.52(9) no
Co2 N23 C23 . . 175.90(10) no
Co1 N12 C12 . . 108.59(9) no
Co2 N21 C21 . . 108.30(10) no
Co2 N22 C22 . . 108.30(10) no
N12 C12 C12 . 4_555 107.00(10) no
N11 C11 C11 . 4_555 108.9(2) no
N21 C21 C22 . . 108.2(2) no
N22 C22 C21 . . 106.80(10) no
Co1 N11 H11Na . . 107.0(10) no
Co1 N11 H11Nb . . 109.0(10) no
C11 N11 H11Na . . 112.0(10) no
C11 N11 H11Nb . . 110.0(10) no
H11Na N11 H11Nb . . 110(2) no
Co1 N12 H12Na . . 111.0(10) no
Co1 N12 H12Nb . . 109.0(10) no
C12 N12 H12Na . . 114.0(10) no
C12 N12 H12Nb . . 109.0(10) no
H12Na N12 H12Na . . 105(2) no
Co2 N21 H21Na . . 113.0(10) no
Co2 N21 H21Nb . . 107.0(10) no
C21 N21 H21Na . . 111.0(10) no
C21 N21 H21Nb . . 116.0(10) no
H21Na N21 H21Nb . . 100(2) no
Co2 N22 H22Na . . 109.0(10) no
Co2 N22 H22Nb . . 109.0(10) no
C22 N22 H22Na . . 108.0(10) no
C22 N22 H22Nb . . 112.0(10) no
H22Na N22 H22Nb . . 110(2) no
N11 C11 H11a . . 107.0(10) no
N11 C11 H11b . . 110.0(10) no
C11 C11 H11a 4_555 . 106.0(10) no
C11 C11 H11b 4_555 . 111.0(10) no
H11a C11 H11b . . 114(2) no
N12 C12 H12a . . 108.0(10) no
N12 C12 H12b . . 110.0(10) no
C12 C12 H12a 4_555 . 108.0(10) no
C12 C12 H12b 4_555 . 108.0(10) no
H12a C12 H12b . . 115(2) no
N21 C21 H21a . . 104.0(10) no
N21 C21 H21a . . 109.0(10) no
C22 C21 H21a . . 111.0(10) no
C22 C21 H21b . . 114.0(10) no
H21a C21 H21b . . 111(2) no
N22 C22 H22a . . 112.0(10) no
N22 C22 H22b . . 108.0(10) no
C21 C22 H22a . . 108.0(10) no
C21 C22 H22b . . 110.0(10) no
H22a C22 H22b . . 111(2) no

loop_
_geom_bond_atom_site_label_1
_geom_bond_atom_site_label_2
_geom_bond_site_symmetry_2
_geom_bond_distance
_geom_bond_publ_flag
Co1 N11 . 1.9470(10) yes
Co1 N12 . 1.9450(10) yes
Co1 N13 . 1.8960(10) yes
Co2 N21 . 1.9540(10) yes
Co2 N22 . 1.9530(10) yes
Co2 N23 . 1.9010(10) yes
S13 C13 . 1.624(2) no
S5 C5 . 1.6510(10) no
S23 C23 . 1.632(2) no
N13 C13 . 1.159(2) no
N11 C11 . 1.472(2) no
N23 C23 . 1.157(2) no
N12 C12 . 1.475(2) no
N21 C21 . 1.482(2) no
N22 C22 . 1.478(2) no
C5 N5 . 1.153(2) no
C12 C12 4_555 1.504(2) no
C11 C11 4_555 1.483(3) no
C21 C22 . 1.499(3) no
N11 H11Na . 0.91(2) no
N11 H11Nb . 0.80(2) no
N12 H12Na . 0.79(2) no
N12 H12Nb . 0.92(2) no
N21 H21Na . 0.82(2) no
N21 H21Nb . 0.94(2) no
N22 H22Na . 0.82(2) no
N22 H22Nb . 0.85(2) no
C11 H11a . 1.06(2) no
C11 H11b . 0.98(2) no
C12 H12a . 0.95(2) no
C12 H12b . 0.96(2) no
C21 H21a . 1.04(2) no
C21 H21b . 0.96(2) no
C22 H22a . 0.99(2) no
C22 H22b . 1.00(2) no

loop_
_geom_torsion_atom_site_label_1
_geom_torsion_atom_site_label_2
_geom_torsion_atom_site_label_3
_geom_torsion_atom_site_label_4
_geom_torsion_site_symmetry_3
_geom_torsion_site_symmetry_4
_geom_torsion
_geom_torsion_publ_flag
N11 Co1 N11 C11 4_555 4_555 -12.70(10) yes
Co1 N11 C11 C11 . 4_555 35.6(2) yes
N11 C11 C11 N11 4_555 4_555 -47.1(2) yes
Co1 N12 C12 C12 . 4_555 39.3(2) yes
N12 C12 C12 N12 4_555 4_555 -51.5(2) yes
N12 Co1 N12 C12 4_555 4_555 -14.30(10) yes
N22 Co2 N21 C21 . . 11.50(10) yes
Co2 N21 C21 C22 . . -37.0(2) yes
N21 C21 C22 N22 . . 51.1(2) yes
C21 C22 N22 Co2 . . -40.6(2) yes
C22 N22 Co2 N21 . . 16.60(10) yes
